data_2206694
loop_
_publ_author_name
'Michel Fleck'
'Ladislav Bohat\'y'

_publ_section_title
;<i>catena</i>-Poly[[[tetraaquanickel(II)]-\m-glycine-\k^2^<i>O</i>:<i>O</i>']
 dinitrate]
;
_journal_coeditor_code HB6245
_journal_issue 9
_journal_name_full 'Acta Crystallographica Section E'
_journal_page_first m1890
_journal_page_last m1893
_journal_paper_doi 10.1107/S1600536805026887
_journal_volume 61
_journal_year 2005
_chemical_formula_iupac '[Ni (C2 H5 N O2) (H2 O)4] (N O3)2'
_chemical_formula_moiety 'C2 H13 Ni N1 O6 2+ , 2N1 O3 -'
_chemical_formula_sum 'C2 H13 N3 Ni O12'
_chemical_formula_weight 329.86
_chemical_name_common 'Glycine nickel nitrate tetrahydrate'
_chemical_name_systematic
;
catena-Poly[[[tetraaquanickel(II)]-\m-glycine-\k^2^O:O'] dinitrate]
;
_space_group_IT_number 14
_symmetry_cell_setting monoclinic
_symmetry_space_group_name_Hall '-P 2yn'
_symmetry_space_group_name_H-M 'P 1 21/n 1'
_atom_sites_solution_hydrogens difmap
_atom_sites_solution_primary direct
_atom_sites_solution_secondary difmap
_cell_angle_alpha 90
_cell_angle_beta 96.7750(10)
_cell_angle_gamma 90
_cell_formula_units_Z 4
_cell_length_a 9.2010(10)
_cell_length_b 6.7730(10)
_cell_length_c 18.966(2)
_cell_measurement_reflns_used 4780
_cell_measurement_temperature 293(2)
_cell_measurement_theta_max 33.14
_cell_measurement_theta_min 4.08
_cell_volume 1173.7(2)
_computing_cell_refinement 'SCALEPACK (Otwinowski & Minor, 1997)'
_computing_data_collection 'COLLECT (Nonius, 2003)'
_computing_data_reduction 'SCALEPACK and DENZO (Otwinowski & Minor, 1997)'
_computing_molecular_graphics 'DIAMOND (Bergerhoff et al., 1996)'
_computing_publication_material SHELXL97
_computing_structure_refinement 'SHELXL97 (Sheldrick, 1997)'
_computing_structure_solution 'SHELXS97 (Sheldrick, 1997)'
_diffrn_ambient_temperature 293(2)
_diffrn_detector_area_resol_mean 9
_diffrn_measured_fraction_theta_full 0.995
_diffrn_measured_fraction_theta_max 0.995
_diffrn_measurement_device '95mm CCD camera on \k-goniostat'
_diffrn_measurement_device_type 'Nonius KappaCCD area-detector'
_diffrn_measurement_method '\f and \w'
_diffrn_radiation_monochromator graphite
_diffrn_radiation_source 'fine-focus sealed tube'
_diffrn_radiation_type MoK\a
_diffrn_radiation_wavelength 0.71073
_diffrn_reflns_av_R_equivalents 0.0253
_diffrn_reflns_av_sigmaI/netI 0.0488
_diffrn_reflns_limit_h_max 14
_diffrn_reflns_limit_h_min -14
_diffrn_reflns_limit_k_max 8
_diffrn_reflns_limit_k_min -10
_diffrn_reflns_limit_l_max 30
_diffrn_reflns_limit_l_min -30
_diffrn_reflns_number 7769
_diffrn_reflns_theta_full 33.13
_diffrn_reflns_theta_max 34.95
_diffrn_reflns_theta_min 4.15
_exptl_absorpt_coefficient_mu 1.721
_exptl_absorpt_correction_T_max 0.934
_exptl_absorpt_correction_T_min 0.875
_exptl_absorpt_correction_type multi-scan
_exptl_absorpt_process_details '(DENZO-SMN; Otwinowski & Minor, 1997)'
_exptl_crystal_colour green
_exptl_crystal_density_diffrn 1.867
_exptl_crystal_density_method 'not measured'
_exptl_crystal_description fragment
_exptl_crystal_F_000 680
_exptl_crystal_size_max 0.08
_exptl_crystal_size_mid 0.05
_exptl_crystal_size_min 0.04
_refine_diff_density_max 0.473
_refine_diff_density_min -0.354
_refine_ls_extinction_coef 0.0081(10)
_refine_ls_extinction_expression Fc^*^=kFc[1+0.001xFc^2^\l^3^/sin(2\q)]^-1/4^
_refine_ls_extinction_method 'SHELXL97 (Sheldrick, 1997)'
_refine_ls_goodness_of_fit_ref 1.007
_refine_ls_hydrogen_treatment refall
_refine_ls_matrix_type full
_refine_ls_number_parameters 216
_refine_ls_number_reflns 4462
_refine_ls_number_restraints 0
_refine_ls_restrained_S_all 1.007
_refine_ls_R_factor_all 0.0490
_refine_ls_R_factor_gt 0.0295
_refine_ls_shift/su_max 0.001
_refine_ls_shift/su_mean 0.000
_refine_ls_structure_factor_coef Fsqd
_refine_ls_weighting_details 'calc w = 1/[\s^2^(Fo^2^)+(0.04P)^2^+0.25P] where P = (Fo^2^+2Fc^2^)/3'
_refine_ls_weighting_scheme calc
_refine_ls_wR_factor_gt 0.0733
_refine_ls_wR_factor_ref 0.0821
_reflns_number_gt 3240
_reflns_number_total 5086
_reflns_threshold_expression I>2\s(I)
_cod_data_source_file hb6245.cif
_cod_data_source_block I
_cod_depositor_comments
;
The following automatic conversions were performed:

'_chemical_melting_point' value 'not determined' was changed to '?' -
the value is undefined or not given.

Automatic conversion script
Id: cif_fix_values 1646 2011-03-28 12:23:43Z adriana 

The following automatic conversions were performed:

'_chemical_melting_point' value 'not determined' was changed to '?' -
the value is undefined or not given.

Automatic conversion script
Id: cif_fix_values 1715 2011-07-08 13:25:40Z adriana 
;
_cod_original_sg_symbol_H-M 'P 21/n'
_cod_database_code 2206694
_cod_database_fobs_code 2206694

loop_
_symmetry_equiv_pos_as_xyz
'x, y, z'
'-x+1/2, y+1/2, -z+1/2'
'-x, -y, -z'
'x-1/2, -y-1/2, z-1/2'

loop_
_atom_site_label
_atom_site_fract_x
_atom_site_fract_y
_atom_site_fract_z
_atom_site_U_iso_or_equiv
_atom_site_adp_type
_atom_site_calc_flag
_atom_site_occupancy
_atom_site_type_symbol
Ni1 0.411640(17) 0.25127(3) 0.197452(8) 0.02787(7) Uani d 1 Ni
O1 0.37858(11) 0.21945(15) 0.30182(5) 0.0323(2) Uani d 1 O
O2 0.18504(13) 0.02103(16) 0.29216(5) 0.0392(2) Uani d 1 O
C1 0.27806(15) 0.1287(2) 0.32710(6) 0.0284(3) Uani d 1 C
C2 0.26708(16) 0.1541(2) 0.40565(7) 0.0332(3) Uani d 1 C
H1C 0.270(2) 0.035(3) 0.4287(10) 0.053(5) Uiso d 1 H
H2C 0.179(2) 0.206(3) 0.4104(11) 0.049(6) Uiso d 1 H
N 0.38356(17) 0.2870(2) 0.43890(7) 0.0384(3) Uani d 1 N
H1N 0.468(3) 0.288(3) 0.4135(13) 0.060(6) Uiso d 1 H
H2N 0.410(3) 0.246(3) 0.4839(14) 0.057(7) Uiso d 1 H
H3N 0.348(3) 0.398(4) 0.4353(15) 0.094(10) Uiso d 1 H
O1W 0.21035(12) 0.13233(18) 0.15725(6) 0.0339(2) Uani d 1 O
H1W1 0.142(3) 0.215(4) 0.1422(14) 0.067(7) Uiso d 1 H
H2W1 0.181(3) 0.087(4) 0.1906(14) 0.066(7) Uiso d 1 H
O2W 0.45825(14) 0.2966(2) 0.09664(6) 0.0406(3) Uani d 1 O
H1W2 0.413(3) 0.245(3) 0.0709(14) 0.061(8) Uiso d 1 H
H2W2 0.551(3) 0.299(3) 0.0894(12) 0.061(6) Uiso d 1 H
O3W 0.48894(16) -0.0338(2) 0.19652(7) 0.0514(3) Uani d 1 O
H1W3 0.517(3) -0.092(3) 0.2300(13) 0.060(7) Uiso d 1 H
H2W3 0.537(3) -0.073(3) 0.1689(13) 0.061(7) Uiso d 1 H
O4W 0.60775(14) 0.3709(3) 0.23605(7) 0.0580(4) Uani d 1 O
H1W4 0.628(3) 0.368(3) 0.2734(13) 0.059(7) Uiso d 1 H
H2W4 0.691(3) 0.349(4) 0.2190(14) 0.079(8) Uiso d 1 H
N1 0.36222(13) 0.1590(2) 0.61003(6) 0.0393(3) Uani d 1 N
O11 0.48135(12) 0.1542(2) 0.58396(6) 0.0502(3) Uani d 1 O
O12 0.36288(15) 0.1729(3) 0.67493(6) 0.0640(4) Uani d 1 O
O13 0.24724(13) 0.1545(3) 0.56985(7) 0.0647(4) Uani d 1 O
N2 0.73309(15) -0.1503(2) 0.06446(7) 0.0398(3) Uani d 1 N
O21 0.60498(15) -0.1645(3) 0.07543(8) 0.0692(4) Uani d 1 O
O22 0.76622(15) -0.1551(2) 0.00246(6) 0.0567(3) Uani d 1 O
O23 0.83308(17) -0.1348(3) 0.11381(7) 0.0810(5) Uani d 1 O

loop_
_atom_site_aniso_label
_atom_site_aniso_U_11
_atom_site_aniso_U_22
_atom_site_aniso_U_33
_atom_site_aniso_U_12
_atom_site_aniso_U_13
_atom_site_aniso_U_23
Ni1 0.02467(9) 0.04154(12) 0.01771(9) 0.00183(7) 0.00383(6) -0.00132(6)
O1 0.0327(5) 0.0463(6) 0.0184(4) -0.0007(4) 0.0050(3) 0.0000(4)
O2 0.0518(6) 0.0438(6) 0.0219(4) -0.0123(5) 0.0039(4) 0.0002(4)
C1 0.0341(6) 0.0325(6) 0.0189(5) 0.0057(5) 0.0042(4) 0.0018(5)
C2 0.0351(7) 0.0462(9) 0.0188(5) -0.0009(6) 0.0054(5) -0.0009(6)
N 0.0452(8) 0.0478(8) 0.0222(5) -0.0041(6) 0.0049(5) -0.0014(5)
O1W 0.0324(5) 0.0453(6) 0.0238(4) -0.0031(5) 0.0024(4) 0.0030(4)
O2W 0.0329(5) 0.0685(8) 0.0213(5) -0.0051(5) 0.0076(4) -0.0037(5)
O3W 0.0625(8) 0.0617(8) 0.0305(6) 0.0285(7) 0.0071(6) 0.0033(6)
O4W 0.0323(6) 0.1132(13) 0.0287(6) -0.0157(7) 0.0047(5) -0.0124(7)
N1 0.0304(6) 0.0617(9) 0.0264(5) 0.0031(6) 0.0055(4) 0.0040(6)
O11 0.0279(5) 0.0894(10) 0.0341(6) -0.0002(6) 0.0066(4) -0.0016(6)
O12 0.0493(7) 0.1185(12) 0.0248(5) 0.0195(8) 0.0074(5) 0.0105(7)
O13 0.0281(5) 0.1306(13) 0.0347(6) -0.0048(7) 0.0014(4) -0.0035(8)
N2 0.0396(7) 0.0535(8) 0.0261(5) 0.0039(6) 0.0036(5) -0.0026(5)
O21 0.0449(7) 0.1016(12) 0.0640(9) -0.0007(8) 0.0189(7) -0.0177(9)
O22 0.0615(8) 0.0827(10) 0.0275(5) -0.0093(7) 0.0123(5) -0.0036(6)
O23 0.0570(8) 0.1509(18) 0.0317(6) 0.0068(10) -0.0092(6) -0.0108(9)

loop_
_atom_type_symbol
_atom_type_description
_atom_type_scat_dispersion_real
_atom_type_scat_dispersion_imag
_atom_type_scat_source
C C 0.0033 0.0016 'International Tables Vol C Tables 4.2.6.8 and 6.1.1.4'
H H 0.0000 0.0000 'International Tables Vol C Tables 4.2.6.8 and 6.1.1.4'
N N 0.0061 0.0033 'International Tables Vol C Tables 4.2.6.8 and 6.1.1.4'
O O 0.0106 0.0060 'International Tables Vol C Tables 4.2.6.8 and 6.1.1.4'
Ni Ni 0.3393 1.1124 'International Tables Vol C Tables 4.2.6.8 and 6.1.1.4'

loop_
_geom_angle_atom_site_label_1
_geom_angle_atom_site_label_2
_geom_angle_atom_site_label_3
_geom_angle_site_symmetry_1
_geom_angle_site_symmetry_3
_geom_angle
O2W Ni1 O4W . . 90.11(6)
O2W Ni1 O1 . . 175.46(5)
O4W Ni1 O1 . . 85.45(6)
O2W Ni1 O2 . 2 95.62(5)
O4W Ni1 O2 . 2 89.25(6)
O1 Ni1 O2 . 2 83.42(4)
O2W Ni1 O3W . . 91.27(6)
O4W Ni1 O3W . . 94.82(7)
O1 Ni1 O3W . . 90.03(5)
O2 Ni1 O3W 2 . 172.00(5)
O2W Ni1 O1W . . 89.49(5)
O4W Ni1 O1W . . 179.25(6)
O1 Ni1 O1W . . 94.95(5)
O2 Ni1 O1W 2 . 90.15(5)
O3W Ni1 O1W . . 85.83(5)
C1 O1 Ni1 . . 128.47(9)
C1 O2 Ni1 . 2_545 138.11(9)
O1 C1 O2 . . 124.92(12)
O1 C1 C2 . . 117.32(12)
O2 C1 C2 . . 117.75(12)
N C2 C1 . . 111.01(12)
N C2 H1C . . 110.8(12)
C1 C2 H1C . . 111.6(12)
N C2 H2C . . 109.7(13)
C1 C2 H2C . . 108.0(14)
H1C C2 H2C . . 105.5(18)
C2 N H1N . . 112.4(14)
C2 N H2N . . 108.3(14)
H1N N H2N . . 110(2)
C2 N H3N . . 105(2)
H1N N H3N . . 107(2)
H2N N H3N . . 115(2)
H1W1 O1W H2W1 . . 103(2)
H1W2 O2W H2W2 . . 114(3)
H1W3 O3W H2W3 . . 103(2)
H1W4 O4W H2W4 . . 103(2)
O13 N1 O12 . . 121.54(13)
O13 N1 O11 . . 118.88(13)
O12 N1 O11 . . 119.55(13)
O21 N2 O23 . . 121.54(15)
O21 N2 O22 . . 120.28(15)
O23 N2 O22 . . 118.17(15)

loop_
_geom_bond_atom_site_label_1
_geom_bond_atom_site_label_2
_geom_bond_site_symmetry_2
_geom_bond_distance
_geom_bond_publ_flag
Ni1 O2W . 2.0316(12) y
Ni1 O4W . 2.0339(13) y
Ni1 O1 . 2.0491(11) y
Ni1 O2 2 2.0518(11) y
Ni1 O3W . 2.0584(14) y
Ni1 O1W . 2.0803(11) y
O1 C1 . 1.2520(17) ?
O2 C1 . 1.2530(17) ?
C1 C2 . 1.5148(18) ?
C2 N . 1.482(2) ?
C2 H1C . 0.92(2) ?
C2 H2C . 0.90(2) ?
N H1N . 0.96(3) ?
N H2N . 0.90(3) ?
N H3N . 0.82(3) ?
O1W H1W1 . 0.86(3) ?
O1W H2W1 . 0.78(3) ?
O2W H1W2 . 0.70(3) ?
O2W H2W2 . 0.88(3) ?
O3W H1W3 . 0.77(3) ?
O3W H2W3 . 0.77(2) ?
O4W H1W4 . 0.71(2) ?
O4W H2W4 . 0.88(3) ?
N1 O13 . 1.2292(17) ?
N1 O12 . 1.2336(17) ?
N1 O11 . 1.2549(16) ?
N2 O21 . 1.2247(18) ?
N2 O23 . 1.2371(18) ?
N2 O22 . 1.2496(17) ?

loop_
_geom_hbond_atom_site_label_D
_geom_hbond_atom_site_label_H
_geom_hbond_atom_site_label_A
_geom_hbond_site_symmetry_A
_geom_hbond_distance_DH
_geom_hbond_distance_HA
_geom_hbond_distance_DA
_geom_hbond_angle_DHA
N H1N O23 2_655 0.96(3) 2.03(3) 2.948(2) 160(2)
N H2N O11 . 0.90(3) 2.03(3) 2.933(2) 176(2)
N H3N O22 4_566 0.82(3) 2.34(3) 3.024(2) 142(3)
O1W H1W1 O11 4_565 0.86(3) 1.95(3) 2.7876(18) 163(2)
O1W H2W1 O2 . 0.78(3) 1.97(3) 2.7037(15) 156(2)
O2W H1W2 O22 3_655 0.70(3) 2.12(3) 2.793(2) 163(3)
O2W H2W2 O13 4_665 0.88(3) 1.91(3) 2.7851(18) 171(2)
O3W H1W3 O12 3_656 0.77(3) 2.07(3) 2.812(2) 162(2)
O3W H2W3 O21 . 0.77(2) 2.04(3) 2.788(2) 162(2)
O4W H1W4 O23 2_655 0.71(2) 2.13(2) 2.836(2) 174(3)
O4W H2W4 O12 4_665 0.88(3) 1.88(3) 2.754(2) 173(2)
